data_1535051
loop_
_publ_author_name
'Marsii, I.M.'
'Organova, N.I.'
'Rozhdestvenskaya, I.V.'

_publ_section_title
;
 Refinement of the atomic structures of sanidines
;
_journal_name_full 'Zapiski Vsesoyuznogo Mineralogicheskogo Obshchestva'
_journal_page_first 85
_journal_page_last 89
_journal_volume 1993
_journal_year 1993
_chemical_compound_source Mongolia
_chemical_formula_sum 'Al1.03 Ca0.03 K0.41 Na0.56 O8 Si2.97'
_chemical_name_mineral Sanidine
_chemical_name_systematic 'K0.41 Na0.56 Ca0.03 (Al1.03 Si2.97 O8)'
_space_group_IT_number 12
_symmetry_space_group_name_Hall '-C 2y'
_symmetry_space_group_name_H-M 'C 1 2/m 1'
_cell_angle_alpha 90
_cell_angle_beta 116.17
_cell_angle_gamma 90
_cell_formula_units_Z 4
_cell_length_a 8.36
_cell_length_b 12.997
_cell_length_c 7.162
_cell_volume 698.414
_citation_journal_id_ASTM ZVMOAG
_database_code_amcsd 0020569
_exptl_crystal_density_diffrn 2.561
_cod_data_source_file Marsii_ZVMOAG_1993_1386.cif
_cod_data_source_block Al1.03Ca0.03K0.41Na0.56O8Si2.97
_cod_original_cell_volume 698.4142
_cod_database_code 1535051

loop_
_space_group_symop_operation_xyz
x,y,z
-x,y,-z
-x,-y,-z
x,-y,z
x+1/2,y+1/2,z
-x+1/2,y+1/2,-z
-x+1/2,-y+1/2,-z
x+1/2,-y+1/2,z

loop_
_atom_site_label
_atom_site_type_symbol
_atom_site_fract_x
_atom_site_fract_y
_atom_site_fract_z
_atom_site_occupancy
_atom_site_U_iso_or_equiv
O3 O-2 0.8241 0.1388 0.2261 1 0.0
O2 O-2 0.6113 0 0.2843 1 0.0
Al1 Al+3 0.008 0.1802 0.2235 0.286 0.0
Al2 Al+3 0.6981 0.1166 0.3413 0.215 0.0
O4 O-2 0.0271 0.3058 0.263 1 0.0
O1 O-2 0 0.1411 0 1 0.0
Si1 Si+4 0.008 0.1802 0.2235 0.714 0.0
Si2 Si+4 0.6981 0.1166 0.3413 0.785 0.0
Na1 Na+1 0.2769 0 0.1358 0.56 0.0
O5 O-2 0.1865 0.1247 0.4054 1 0.0
K1 K+1 0.2769 0 0.1358 0.41 0.0
Ca1 Ca+2 0.2769 0 0.1358 0.03 0.0

loop_
_cod_related_entry_id
_cod_related_entry_database
_cod_related_entry_code
1 AMCSD 0020569
